data_7124111
loop_
_publ_author_name
'Song, Yulong'
'Song, Shihua'
'Duan, Xinyu'
'Wu, Xiaoyan'
'Jiang, Feng'
'Zhang, Yuchen'
'Fan, Junjie'
'Huang, Xin'
'Fu, Chunling'
'Ma, Shengming'

_publ_section_title
;
 Copper-Catalyzed Radical Approach to Allenyl Iodides
;
_journal_name_full 'Chemical Communications'
_journal_paper_doi 10.1039/C9CC05853B
_journal_year 2019
_chemical_formula_moiety 'C18 H16 I N O4 S'
_chemical_formula_sum 'C18 H16 I N O4 S'
_chemical_formula_weight 469.28
_space_group_crystal_system monoclinic
_space_group_IT_number 14
_space_group_name_Hall '-P 2yn'
_space_group_name_H-M_alt 'P 1 21/n 1'
_symmetry_space_group_name_Hall '-P 2yn'
_symmetry_space_group_name_H-M 'P 1 21/n 1'
_atom_sites_solution_hydrogens geom
_atom_sites_solution_primary dual
_audit_block_doi 10.5517/ccdc.csd.cc221lsj
_audit_creation_date 2019-01-22
_audit_creation_method
;
Olex2 1.2
(compiled 2018.05.29 svn.r3508 for OlexSys, GUI svn.r5506)
;
_audit_update_record
;
2019-04-05 deposited with the CCDC.    2019-09-02 downloaded from the CCDC.
;
_cell_angle_alpha 90
_cell_angle_beta 90.2100(10)
_cell_angle_gamma 90
_cell_formula_units_Z 4
_cell_length_a 10.4508(2)
_cell_length_b 10.1942(2)
_cell_length_c 17.5269(4)
_cell_measurement_reflns_used 9995
_cell_measurement_temperature 296(2)
_cell_measurement_theta_max 34.975
_cell_measurement_theta_min 2.265
_cell_volume 1867.26(7)
_computing_cell_refinement 'SAINT V8.38A (?, 2016)'
_computing_data_reduction 'SAINT V8.38A (?, 2016)'
_computing_molecular_graphics 'Olex2 (Dolomanov et al., 2009)'
_computing_publication_material 'Olex2 (Dolomanov et al., 2009)'
_computing_structure_refinement 'ShelXL (Sheldrick, 2015)'
_computing_structure_solution 'ShelXT (Sheldrick, 2015)'
_diffrn_ambient_temperature 296.15
_diffrn_measured_fraction_theta_full 0.982
_diffrn_measured_fraction_theta_max 0.988
_diffrn_measurement_device_type 'Bruker APEX-II CCD'
_diffrn_measurement_method '\f and \w scans'
_diffrn_radiation_type MoK\a
_diffrn_radiation_wavelength 0.71073
_diffrn_reflns_av_R_equivalents 0.0299
_diffrn_reflns_av_unetI/netI 0.0274
_diffrn_reflns_Laue_measured_fraction_full 0.982
_diffrn_reflns_Laue_measured_fraction_max 0.988
_diffrn_reflns_limit_h_max 16
_diffrn_reflns_limit_h_min -17
_diffrn_reflns_limit_k_max 16
_diffrn_reflns_limit_k_min -16
_diffrn_reflns_limit_l_max 28
_diffrn_reflns_limit_l_min -25
_diffrn_reflns_number 23385
_diffrn_reflns_point_group_measured_fraction_full 0.982
_diffrn_reflns_point_group_measured_fraction_max 0.988
_diffrn_reflns_theta_full 25.242
_diffrn_reflns_theta_max 35.578
_diffrn_reflns_theta_min 2.265
_diffrn_standards_number 0
_exptl_absorpt_coefficient_mu 1.848
_exptl_absorpt_correction_T_max 0.7470
_exptl_absorpt_correction_T_min 0.5727
_exptl_absorpt_correction_type multi-scan
_exptl_absorpt_process_details
;
SADABS-2016/2 (Bruker,2016/2) was used for absorption correction.
wR2(int) was 0.0775 before and 0.0317 after correction.
The Ratio of minimum to maximum transmission is 0.7667.
The \l/2 correction factor is Not present.
;
_exptl_crystal_colour yellow
_exptl_crystal_colour_primary yellow
_exptl_crystal_density_diffrn 1.669
_exptl_crystal_description block
_exptl_crystal_F_000 928
_exptl_crystal_size_max 0.47
_exptl_crystal_size_mid 0.266
_exptl_crystal_size_min 0.226
_refine_diff_density_max 1.091
_refine_diff_density_min -1.015
_refine_diff_density_rms 0.072
_refine_ls_extinction_method none
_refine_ls_goodness_of_fit_ref 1.024
_refine_ls_hydrogen_treatment constr
_refine_ls_matrix_type full
_refine_ls_number_parameters 228
_refine_ls_number_reflns 8471
_refine_ls_number_restraints 0
_refine_ls_restrained_S_all 1.024
_refine_ls_R_factor_all 0.0530
_refine_ls_R_factor_gt 0.0358
_refine_ls_shift/su_max 0.002
_refine_ls_shift/su_mean 0.000
_refine_ls_structure_factor_coef Fsqd
_refine_ls_weighting_details 'w=1/[\s^2^(Fo^2^)+(0.0362P)^2^+0.8385P] where P=(Fo^2^+2Fc^2^)/3'
_refine_ls_weighting_scheme calc
_refine_ls_wR_factor_gt 0.0845
_refine_ls_wR_factor_ref 0.0949
_reflns_Friedel_coverage 0.000
_reflns_number_gt 6153
_reflns_number_total 8471
_reflns_threshold_expression 'I > 2\s(I)'
_cod_data_source_file c9cc05853b2.cif
_cod_data_source_block 190122_syl_3_175_0m
_cod_database_code 7124111
_shelx_shelxl_version_number 2016/6
_shelx_space_group_comment
;
The symmetry employed for this shelxl refinement is uniquely defined
by the following loop, which should always be used as a source of
symmetry information in preference to the above space-group names.
They are only intended as comments.
;
_shelx_estimated_absorpt_t_max 0.680
_shelx_estimated_absorpt_t_min 0.477
_olex2_refinement_description
;
1. Fixed Uiso
 At 1.2 times of:
  All C(H) groups, All C(H,H) groups
 At 1.5 times of:
  All C(H,H,H) groups
2.a Secondary CH2 refined with riding coordinates:
 C8(H8A,H8B)
2.b Aromatic/amide H refined with riding coordinates:
 C1(H1), C2(H2), C4(H4), C5(H5), C13(H13), C14(H14), C16(H16), C17(H17)
2.c Idealised Me refined as rotating group:
 C7(H7A,H7B,H7C), C18(H18A,H18B,H18C)
;
_olex2_submission_special_instructions 'No special instructions were received'

loop_
_space_group_symop_operation_xyz
'x, y, z'
'-x+1/2, y+1/2, -z+1/2'
'-x, -y, -z'
'x-1/2, -y-1/2, z-1/2'

loop_
_atom_site_label
_atom_site_type_symbol
_atom_site_fract_x
_atom_site_fract_y
_atom_site_fract_z
_atom_site_U_iso_or_equiv
_atom_site_adp_type
_atom_site_occupancy
_atom_site_site_symmetry_order
_atom_site_calc_flag
_atom_site_refinement_flags_posn
I1 I 0.45961(2) 0.80429(2) 0.29148(2) 0.05226(6) Uani 1 1 d .
S1 S 0.11256(4) 0.61983(6) 0.58408(3) 0.04684(12) Uani 1 1 d .
O1 O 0.10627(18) 0.47893(19) 0.58590(10) 0.0658(5) Uani 1 1 d .
O2 O 0.00149(15) 0.6924(2) 0.60741(12) 0.0726(6) Uani 1 1 d .
O3 O 0.8260(2) 0.9523(2) 0.67748(13) 0.0766(6) Uani 1 1 d .
O4 O 0.9427(2) 1.0047(3) 0.58299(15) 0.1004(8) Uani 1 1 d .
N1 N 0.8463(2) 0.9582(2) 0.60933(14) 0.0601(5) Uani 1 1 d .
C1 C 0.3362(2) 0.5774(2) 0.66043(13) 0.0493(4) Uani 1 1 d .
H1 H 0.332077 0.492260 0.641514 0.059 Uiso 1 1 calc R
C2 C 0.4354(2) 0.6147(2) 0.70806(13) 0.0514(5) Uani 1 1 d .
H2 H 0.498269 0.553935 0.720973 0.062 Uiso 1 1 calc R
C3 C 0.44284(19) 0.7413(2) 0.73697(11) 0.0443(4) Uani 1 1 d .
C4 C 0.3484(2) 0.8304(2) 0.71666(13) 0.0462(4) Uani 1 1 d .
H4 H 0.352574 0.915704 0.735332 0.055 Uiso 1 1 calc R
C5 C 0.24801(19) 0.7951(2) 0.66923(13) 0.0451(4) Uani 1 1 d .
H5 H 0.184946 0.855682 0.656393 0.054 Uiso 1 1 calc R
C6 C 0.24294(17) 0.6683(2) 0.64119(11) 0.0408(4) Uani 1 1 d .
C7 C 0.5510(3) 0.7801(3) 0.78913(15) 0.0621(6) Uani 1 1 d .
H7A H 0.552676 0.873785 0.794396 0.093 Uiso 1 1 calc GR
H7B H 0.630595 0.750576 0.767992 0.093 Uiso 1 1 calc GR
H7C H 0.538810 0.740590 0.838299 0.093 Uiso 1 1 calc GR
C8 C 0.14853(18) 0.6696(2) 0.48872(11) 0.0421(4) Uani 1 1 d .
H8A H 0.078733 0.642480 0.455668 0.051 Uiso 1 1 calc R
H8B H 0.152490 0.764623 0.487255 0.051 Uiso 1 1 calc R
C9 C 0.27108(18) 0.6160(2) 0.45715(11) 0.0422(4) Uani 1 1 d .
C10 C 0.36184(19) 0.6962(2) 0.43573(12) 0.0436(4) Uani 1 1 d .
C11 C 0.45654(18) 0.7678(2) 0.41058(11) 0.0402(4) Uani 1 1 d .
C12 C 0.56001(17) 0.81922(18) 0.45921(12) 0.0392(4) Uani 1 1 d .
C13 C 0.53592(19) 0.8354(2) 0.53681(12) 0.0465(4) Uani 1 1 d .
H13 H 0.455022 0.816370 0.555755 0.056 Uiso 1 1 calc R
C14 C 0.6294(2) 0.8790(2) 0.58568(13) 0.0495(5) Uani 1 1 d .
H14 H 0.612921 0.888323 0.637499 0.059 Uiso 1 1 calc R
C15 C 0.74827(19) 0.9086(2) 0.55660(13) 0.0472(4) Uani 1 1 d .
C16 C 0.7757(2) 0.8948(3) 0.48056(15) 0.0601(6) Uani 1 1 d .
H16 H 0.856698 0.915200 0.462234 0.072 Uiso 1 1 calc R
C17 C 0.6813(2) 0.8503(3) 0.43152(14) 0.0556(5) Uani 1 1 d .
H17 H 0.698774 0.841041 0.379812 0.067 Uiso 1 1 calc R
C18 C 0.2864(3) 0.4705(2) 0.44609(19) 0.0670(7) Uani 1 1 d .
H18A H 0.221117 0.439084 0.412058 0.100 Uiso 1 1 calc GR
H18B H 0.278912 0.426955 0.494421 0.100 Uiso 1 1 calc GR
H18C H 0.369090 0.452720 0.424730 0.100 Uiso 1 1 calc GR

loop_
_atom_site_aniso_label
_atom_site_aniso_U_11
_atom_site_aniso_U_22
_atom_site_aniso_U_33
_atom_site_aniso_U_23
_atom_site_aniso_U_13
_atom_site_aniso_U_12
I1 0.05440(9) 0.06535(10) 0.03706(7) 0.00031(5) 0.00629(6) -0.01240(6)
S1 0.03451(19) 0.0705(3) 0.0355(2) 0.0035(2) -0.00063(16) -0.0181(2)
O1 0.0715(11) 0.0733(11) 0.0524(9) 0.0141(8) -0.0108(8) -0.0403(9)
O2 0.0319(6) 0.1327(19) 0.0531(10) -0.0109(10) 0.0032(7) -0.0053(8)
O3 0.0705(12) 0.0951(15) 0.0642(12) 0.0037(11) -0.0191(10) -0.0207(11)
O4 0.0670(12) 0.144(2) 0.0898(16) -0.0038(15) -0.0033(11) -0.0582(14)
N1 0.0510(10) 0.0594(12) 0.0697(14) 0.0059(10) -0.0089(10) -0.0148(9)
C1 0.0539(11) 0.0477(10) 0.0462(11) -0.0029(8) -0.0101(9) -0.0020(9)
C2 0.0504(10) 0.0556(12) 0.0480(11) -0.0012(9) -0.0132(9) 0.0049(9)
C3 0.0423(9) 0.0597(11) 0.0310(8) -0.0031(8) -0.0033(7) -0.0045(8)
C4 0.0446(9) 0.0510(11) 0.0430(10) -0.0083(8) -0.0009(8) -0.0036(8)
C5 0.0374(8) 0.0544(11) 0.0435(10) -0.0006(8) -0.0001(7) 0.0001(8)
C6 0.0347(7) 0.0553(10) 0.0324(8) 0.0014(7) -0.0009(6) -0.0103(7)
C7 0.0576(13) 0.0824(18) 0.0461(12) -0.0087(11) -0.0172(10) -0.0028(12)
C8 0.0370(8) 0.0545(11) 0.0347(8) 0.0052(7) -0.0034(7) -0.0107(7)
C9 0.0400(8) 0.0504(10) 0.0361(8) 0.0010(7) 0.0001(7) -0.0128(7)
C10 0.0406(8) 0.0519(11) 0.0383(9) 0.0002(8) 0.0030(7) -0.0095(8)
C11 0.0385(8) 0.0455(9) 0.0367(8) -0.0008(7) 0.0062(7) -0.0061(7)
C12 0.0348(7) 0.0409(9) 0.0418(9) 0.0022(7) 0.0054(7) -0.0047(6)
C13 0.0389(8) 0.0566(11) 0.0441(10) -0.0034(8) 0.0087(8) -0.0096(8)
C14 0.0480(10) 0.0560(12) 0.0445(10) -0.0026(9) 0.0029(8) -0.0098(9)
C15 0.0415(9) 0.0460(10) 0.0541(12) 0.0048(9) -0.0057(8) -0.0096(8)
C16 0.0381(9) 0.0824(17) 0.0598(14) 0.0044(12) 0.0069(9) -0.0184(10)
C17 0.0421(9) 0.0787(15) 0.0460(11) 0.0027(11) 0.0108(9) -0.0156(10)
C18 0.0650(15) 0.0528(13) 0.0832(19) -0.0037(12) 0.0158(14) -0.0079(11)

loop_
_atom_type_symbol
_atom_type_description
_atom_type_scat_dispersion_real
_atom_type_scat_dispersion_imag
_atom_type_scat_source
C C 0.0033 0.0016 'International Tables Vol C Tables 4.2.6.8 and 6.1.1.4'
H H 0.0000 0.0000 'International Tables Vol C Tables 4.2.6.8 and 6.1.1.4'
I I -0.4742 1.8119 'International Tables Vol C Tables 4.2.6.8 and 6.1.1.4'
N N 0.0061 0.0033 'International Tables Vol C Tables 4.2.6.8 and 6.1.1.4'
O O 0.0106 0.0060 'International Tables Vol C Tables 4.2.6.8 and 6.1.1.4'
S S 0.1246 0.1234 'International Tables Vol C Tables 4.2.6.8 and 6.1.1.4'

loop_
_geom_angle_atom_site_label_1
_geom_angle_atom_site_label_2
_geom_angle_atom_site_label_3
_geom_angle
O1 S1 C6 107.65(11)
O1 S1 C8 108.30(10)
O2 S1 O1 118.06(12)
O2 S1 C6 108.57(11)
O2 S1 C8 107.03(12)
C6 S1 C8 106.70(9)
O3 N1 C15 118.5(2)
O4 N1 O3 123.0(2)
O4 N1 C15 118.5(2)
C2 C1 H1 120.4
C2 C1 C6 119.3(2)
C6 C1 H1 120.4
C1 C2 H2 119.4
C1 C2 C3 121.1(2)
C3 C2 H2 119.4
C2 C3 C7 120.5(2)
C4 C3 C2 118.45(19)
C4 C3 C7 121.1(2)
C3 C4 H4 119.3
C5 C4 C3 121.4(2)
C5 C4 H4 119.3
C4 C5 H5 120.5
C4 C5 C6 119.0(2)
C6 C5 H5 120.5
C1 C6 S1 119.57(16)
C5 C6 S1 119.54(16)
C5 C6 C1 120.82(19)
C3 C7 H7A 109.5
C3 C7 H7B 109.5
C3 C7 H7C 109.5
H7A C7 H7B 109.5
H7A C7 H7C 109.5
H7B C7 H7C 109.5
S1 C8 H8A 108.5
S1 C8 H8B 108.5
H8A C8 H8B 107.5
C9 C8 S1 115.10(15)
C9 C8 H8A 108.5
C9 C8 H8B 108.5
C8 C9 C18 119.87(18)
C10 C9 C8 119.98(19)
C10 C9 C18 120.1(2)
C11 C10 C9 174.9(2)
C10 C11 I1 116.35(15)
C10 C11 C12 124.01(19)
C12 C11 I1 119.61(12)
C13 C12 C11 118.20(16)
C13 C12 C17 118.68(19)
C17 C12 C11 123.11(19)
C12 C13 H13 119.4
C14 C13 C12 121.14(18)
C14 C13 H13 119.4
C13 C14 H14 120.6
C13 C14 C15 118.8(2)
C15 C14 H14 120.6
C14 C15 N1 118.1(2)
C16 C15 N1 119.96(19)
C16 C15 C14 121.9(2)
C15 C16 H16 120.4
C15 C16 C17 119.11(19)
C17 C16 H16 120.4
C12 C17 H17 119.8
C16 C17 C12 120.4(2)
C16 C17 H17 119.8
C9 C18 H18A 109.5
C9 C18 H18B 109.5
C9 C18 H18C 109.5
H18A C18 H18B 109.5
H18A C18 H18C 109.5
H18B C18 H18C 109.5

loop_
_geom_bond_atom_site_label_1
_geom_bond_atom_site_label_2
_geom_bond_distance
I1 C11 2.1207(19)
S1 O1 1.438(2)
S1 O2 1.4369(19)
S1 C6 1.7586(19)
S1 C8 1.788(2)
O3 N1 1.215(3)
O4 N1 1.207(3)
N1 C15 1.467(3)
C1 H1 0.9300
C1 C2 1.382(3)
C1 C6 1.386(3)
C2 H2 0.9300
C2 C3 1.389(3)
C3 C4 1.387(3)
C3 C7 1.504(3)
C4 H4 0.9300
C4 C5 1.383(3)
C5 H5 0.9300
C5 C6 1.384(3)
C7 H7A 0.9600
C7 H7B 0.9600
C7 H7C 0.9600
C8 H8A 0.9700
C8 H8B 0.9700
C8 C9 1.500(3)
C9 C10 1.308(3)
C9 C18 1.504(3)
C10 C11 1.308(3)
C11 C12 1.471(3)
C12 C13 1.394(3)
C12 C17 1.396(3)
C13 H13 0.9300
C13 C14 1.371(3)
C14 H14 0.9300
C14 C15 1.378(3)
C15 C16 1.371(3)
C16 H16 0.9300
C16 C17 1.382(3)
C17 H17 0.9300
C18 H18A 0.9600
C18 H18B 0.9600
C18 H18C 0.9600
